data_7232541
loop_
_publ_author_name
'Rathore, Vandana'
'Kumar, Sangit'

_publ_section_title
;
 Visible-light-induced metal and reagent-free oxidative coupling of sp2
 C--H bonds with organo-dichalcogenides: synthesis of 3-organochalcogenyl
 indoles
;
_journal_issue 10
_journal_name_full 'Green Chemistry'
_journal_page_first 2670
_journal_paper_doi 10.1039/C9GC00007K
_journal_volume 21
_journal_year 2019
_chemical_formula_moiety 'C15 H12 Br N Se'
_chemical_formula_sum 'C15 H12 Br N Se'
_chemical_formula_weight 365.13
_space_group_crystal_system monoclinic
_space_group_IT_number 14
_space_group_name_Hall '-P 2yn'
_space_group_name_H-M_alt 'P 1 21/n 1'
_symmetry_space_group_name_Hall '-P 2yn'
_symmetry_space_group_name_H-M 'P 1 21/n 1'
_atom_sites_solution_hydrogens geom
_audit_creation_method SHELXL-2014/7
_audit_update_record
;
2018-12-30 deposited with the CCDC.    2019-03-25 downloaded from the CCDC.
;
_cell_angle_alpha 90
_cell_angle_beta 96.553(18)
_cell_angle_gamma 90
_cell_formula_units_Z 4
_cell_length_a 12.469(4)
_cell_length_b 6.265(2)
_cell_length_c 17.738(6)
_cell_measurement_reflns_used 6300
_cell_measurement_temperature 273(2)
_cell_measurement_theta_max 27.18
_cell_measurement_theta_min 2.31
_cell_volume 1376.6(8)
_computing_structure_refinement 'SHELXL-2014/7 (Sheldrick, 2014)'
_diffrn_ambient_temperature 273(2)
_diffrn_measured_fraction_theta_full 0.999
_diffrn_measured_fraction_theta_max 0.996
_diffrn_measurement_device_type 'Bruker APEX-II CCD'
_diffrn_measurement_method '\f and \w scans'
_diffrn_radiation_type MoK\a
_diffrn_radiation_wavelength 0.71073
_diffrn_reflns_av_R_equivalents 0.0883
_diffrn_reflns_av_unetI/netI 0.0542
_diffrn_reflns_Laue_measured_fraction_full 0.999
_diffrn_reflns_Laue_measured_fraction_max 0.996
_diffrn_reflns_limit_h_max 16
_diffrn_reflns_limit_h_min -16
_diffrn_reflns_limit_k_max 8
_diffrn_reflns_limit_k_min -8
_diffrn_reflns_limit_l_max 24
_diffrn_reflns_limit_l_min -24
_diffrn_reflns_number 23179
_diffrn_reflns_point_group_measured_fraction_full 0.999
_diffrn_reflns_point_group_measured_fraction_max 0.996
_diffrn_reflns_theta_full 25.242
_diffrn_reflns_theta_max 28.832
_diffrn_reflns_theta_min 2.311
_exptl_absorpt_coefficient_mu 5.611
_exptl_absorpt_correction_type none
_exptl_crystal_colour colorless
_exptl_crystal_density_diffrn 1.762
_exptl_crystal_description plate
_exptl_crystal_F_000 712
_exptl_crystal_size_max .15
_exptl_crystal_size_mid .10
_exptl_crystal_size_min .09
_refine_diff_density_max 1.433
_refine_diff_density_min -1.278
_refine_diff_density_rms 0.111
_refine_ls_extinction_method none
_refine_ls_goodness_of_fit_ref 1.016
_refine_ls_hydrogen_treatment constr
_refine_ls_matrix_type full
_refine_ls_number_parameters 164
_refine_ls_number_reflns 3581
_refine_ls_number_restraints 0
_refine_ls_restrained_S_all 1.016
_refine_ls_R_factor_all 0.0825
_refine_ls_R_factor_gt 0.0487
_refine_ls_shift/su_max 0.000
_refine_ls_shift/su_mean 0.000
_refine_ls_structure_factor_coef Fsqd
_refine_ls_weighting_details 'w=1/[\s^2^(Fo^2^)+(0.0450P)^2^+2.5698P] where P=(Fo^2^+2Fc^2^)/3'
_refine_ls_weighting_scheme calc
_refine_ls_wR_factor_gt 0.1036
_refine_ls_wR_factor_ref 0.1188
_reflns_Friedel_coverage 0.000
_reflns_number_gt 2480
_reflns_number_total 3581
_reflns_threshold_expression 'I > 2\s(I)'
_cod_data_source_file c9gc00007k2.cif
_cod_data_source_block F2_a
_cod_depositor_comments 'Adding full bibliography for 7232541.cif.'
_cod_database_code 7232541
_shelx_shelxl_version_number 2014/7
_shelx_space_group_comment
;
The symmetry employed for this shelxl refinement is uniquely defined
by the following loop, which should always be used as a source of
symmetry information in preference to the above space-group names.
They are only intended as comments.
;

loop_
_space_group_symop_operation_xyz
'x, y, z'
'-x+1/2, y+1/2, -z+1/2'
'-x, -y, -z'
'x-1/2, -y-1/2, z-1/2'

loop_
_atom_site_label
_atom_site_type_symbol
_atom_site_fract_x
_atom_site_fract_y
_atom_site_fract_z
_atom_site_U_iso_or_equiv
_atom_site_adp_type
_atom_site_occupancy
_atom_site_site_symmetry_order
_atom_site_calc_flag
_atom_site_refinement_flags_posn
_atom_site_refinement_flags_adp
Se1 Se 0.48060(3) 0.64594(8) 0.59231(2) 0.04270(15) Uani 1 1 d . .
Br1 Br 0.31322(5) 0.26095(9) 0.54261(3) 0.06261(19) Uani 1 1 d . .
N1 N 0.6409(3) 1.1566(6) 0.6874(3) 0.0524(10) Uani 1 1 d . .
H1 H 0.6721 1.2782 0.6842 0.063 Uiso 1 1 calc R U
C10 C 0.5809(3) 0.8515(7) 0.7336(2) 0.0338(8) Uani 1 1 d . .
C6 C 0.3394(3) 0.6528(7) 0.6248(2) 0.0365(9) Uani 1 1 d . .
C7 C 0.5490(3) 0.8620(7) 0.6537(2) 0.0361(9) Uani 1 1 d . .
C11 C 0.5655(3) 0.7058(7) 0.7899(2) 0.0383(9) Uani 1 1 d . .
H11 H 0.5287 0.5790 0.7778 0.046 Uiso 1 1 calc R U
C9 C 0.6379(3) 1.0423(7) 0.7526(3) 0.0417(10) Uani 1 1 d . .
C1 C 0.2680(3) 0.4890(8) 0.6019(2) 0.0453(11) Uani 1 1 d . .
C8 C 0.5872(3) 1.0487(8) 0.6283(3) 0.0471(11) Uani 1 1 d . .
H8 H 0.5779 1.0954 0.5782 0.057 Uiso 1 1 calc R U
C5 C 0.3052(4) 0.8141(8) 0.6687(3) 0.0463(11) Uani 1 1 d . .
H5 H 0.3522 0.9245 0.6848 0.056 Uiso 1 1 calc R U
C14 C 0.6797(4) 1.0866(8) 0.8265(3) 0.0506(12) Uani 1 1 d . .
H14 H 0.7188 1.2106 0.8388 0.061 Uiso 1 1 calc R U
C12 C 0.6049(4) 0.7490(8) 0.8643(3) 0.0491(11) Uani 1 1 d . .
C13 C 0.6611(4) 0.9411(9) 0.8802(3) 0.0555(13) Uani 1 1 d . .
H13 H 0.6871 0.9702 0.9304 0.067 Uiso 1 1 calc R U
C4 C 0.2010(4) 0.8141(10) 0.6894(3) 0.0610(14) Uani 1 1 d . .
H4 H 0.1784 0.9237 0.7192 0.073 Uiso 1 1 calc R U
C2 C 0.1648(4) 0.4884(10) 0.6220(3) 0.0633(15) Uani 1 1 d . .
H2 H 0.1177 0.3779 0.6063 0.076 Uiso 1 1 calc R U
C3 C 0.1317(4) 0.6510(11) 0.6654(3) 0.0678(16) Uani 1 1 d . .
H3 H 0.0617 0.6511 0.6788 0.081 Uiso 1 1 calc R U
C15 C 0.5868(5) 0.5953(11) 0.9272(3) 0.0740(18) Uani 1 1 d . .
H15A H 0.5562 0.6704 0.9668 0.111 Uiso 1 1 calc R U
H15B H 0.6545 0.5332 0.9473 0.111 Uiso 1 1 calc R U
H15C H 0.5383 0.4845 0.9075 0.111 Uiso 1 1 calc R U

loop_
_atom_site_aniso_label
_atom_site_aniso_U_11
_atom_site_aniso_U_22
_atom_site_aniso_U_33
_atom_site_aniso_U_23
_atom_site_aniso_U_13
_atom_site_aniso_U_12
Se1 0.0355(2) 0.0556(3) 0.0378(2) -0.0061(2) 0.00765(16) -0.0061(2)
Br1 0.0657(3) 0.0540(3) 0.0640(4) -0.0044(3) -0.0107(3) -0.0114(3)
N1 0.047(2) 0.039(2) 0.073(3) 0.000(2) 0.016(2) -0.0148(18)
C10 0.0218(16) 0.037(2) 0.043(2) -0.0040(18) 0.0076(15) 0.0011(16)
C6 0.0308(18) 0.051(2) 0.0277(19) 0.0108(19) 0.0015(15) -0.0059(18)
C7 0.0255(17) 0.041(2) 0.042(2) 0.0011(19) 0.0057(15) -0.0047(17)
C11 0.035(2) 0.040(2) 0.040(2) -0.0006(18) 0.0041(17) 0.0006(17)
C9 0.0251(18) 0.043(2) 0.059(3) -0.005(2) 0.0110(18) -0.0020(17)
C1 0.040(2) 0.054(3) 0.040(2) 0.009(2) -0.0046(18) -0.009(2)
C8 0.039(2) 0.051(3) 0.053(3) 0.011(2) 0.0111(19) -0.003(2)
C5 0.038(2) 0.057(3) 0.044(3) 0.002(2) 0.0086(19) -0.009(2)
C14 0.033(2) 0.051(3) 0.067(3) -0.025(2) 0.005(2) -0.0043(19)
C12 0.039(2) 0.062(3) 0.046(3) -0.002(2) 0.004(2) 0.013(2)
C13 0.043(2) 0.075(4) 0.047(3) -0.019(3) 0.000(2) 0.009(2)
C4 0.040(3) 0.083(4) 0.062(3) 0.003(3) 0.016(2) 0.002(3)
C2 0.043(3) 0.080(4) 0.065(3) 0.010(3) -0.001(2) -0.023(3)
C3 0.034(2) 0.102(5) 0.069(4) 0.015(4) 0.014(2) -0.009(3)
C15 0.094(5) 0.085(5) 0.042(3) 0.013(3) 0.005(3) 0.023(4)

loop_
_atom_type_symbol
_atom_type_description
_atom_type_scat_dispersion_real
_atom_type_scat_dispersion_imag
_atom_type_scat_source
C C 0.0033 0.0016 'International Tables Vol C Tables 4.2.6.8 and 6.1.1.4'
H H 0.0000 0.0000 'International Tables Vol C Tables 4.2.6.8 and 6.1.1.4'
N N 0.0061 0.0033 'International Tables Vol C Tables 4.2.6.8 and 6.1.1.4'
Se Se -0.0929 2.2259 'International Tables Vol C Tables 4.2.6.8 and 6.1.1.4'
Br Br -0.2901 2.4595 'International Tables Vol C Tables 4.2.6.8 and 6.1.1.4'

loop_
_geom_angle_atom_site_label_1
_geom_angle_atom_site_label_2
_geom_angle_atom_site_label_3
_geom_angle
C7 Se1 C6 100.45(18)
C8 N1 C9 109.5(4)
C8 N1 H1 125.2
C9 N1 H1 125.2
C11 C10 C9 119.6(4)
C11 C10 C7 134.5(4)
C9 C10 C7 105.9(4)
C5 C6 C1 118.6(4)
C5 C6 Se1 122.9(3)
C1 C6 Se1 118.5(4)
C8 C7 C10 107.5(4)
C8 C7 Se1 125.5(3)
C10 C7 Se1 126.7(3)
C12 C11 C10 119.8(4)
C12 C11 H11 120.1
C10 C11 H11 120.1
N1 C9 C14 130.9(4)
N1 C9 C10 107.7(4)
C14 C9 C10 121.5(4)
C2 C1 C6 121.0(5)
C2 C1 Br1 119.2(4)
C6 C1 Br1 119.8(3)
N1 C8 C7 109.5(4)
N1 C8 H8 125.3
C7 C8 H8 125.3
C6 C5 C4 120.7(5)
C6 C5 H5 119.7
C4 C5 H5 119.7
C13 C14 C9 117.0(4)
C13 C14 H14 121.5
C9 C14 H14 121.5
C11 C12 C13 118.4(5)
C11 C12 C15 120.9(5)
C13 C12 C15 120.7(5)
C14 C13 C12 123.7(5)
C14 C13 H13 118.1
C12 C13 H13 118.1
C3 C4 C5 119.5(5)
C3 C4 H4 120.2
C5 C4 H4 120.2
C3 C2 C1 119.7(5)
C3 C2 H2 120.1
C1 C2 H2 120.1
C2 C3 C4 120.5(5)
C2 C3 H3 119.7
C4 C3 H3 119.7
C12 C15 H15A 109.5
C12 C15 H15B 109.5
H15A C15 H15B 109.5
C12 C15 H15C 109.5
H15A C15 H15C 109.5
H15B C15 H15C 109.5

loop_
_geom_bond_atom_site_label_1
_geom_bond_atom_site_label_2
_geom_bond_distance
Se1 C7 1.880(4)
Se1 C6 1.914(4)
Br1 C1 1.898(5)
N1 C8 1.358(6)
N1 C9 1.365(6)
N1 H1 0.8600
C10 C11 1.383(6)
C10 C9 1.412(6)
C10 C7 1.429(6)
C6 C5 1.374(7)
C6 C1 1.389(6)
C7 C8 1.359(6)
C11 C12 1.380(6)
C11 H11 0.9300
C9 C14 1.382(7)
C1 C2 1.374(7)
C8 H8 0.9300
C5 C4 1.388(7)
C5 H5 0.9300
C14 C13 1.358(8)
C14 H14 0.9300
C12 C13 1.405(8)
C12 C15 1.510(8)
C13 H13 0.9300
C4 C3 1.374(8)
C4 H4 0.9300
C2 C3 1.368(9)
C2 H2 0.9300
C3 H3 0.9300
C15 H15A 0.9600
C15 H15B 0.9600
C15 H15C 0.9600
